data_1559946
loop_
_publ_author_name
'Ding, Bowen'
'Chan, Bun'
'Proschogo, Nicholas'
'Solomon, Marcello B.'
'Kepert, Cameron J.'
'D'Alessandro, Deanna M.'

_publ_section_title
;
 A cofacial metal--organic framework based photocathode for carbon dioxide
 reduction
;
_journal_issue 10
_journal_name_full 'Chemical Science'
_journal_page_first 3608
_journal_page_last 3614
_journal_paper_doi 10.1039/D0SC04691D
_journal_volume 12
_journal_year 2021
_chemical_formula_moiety 'C30 H14 Cd N4 O8 S [+ solvent]'
_chemical_formula_sum 'C30 H14 Cd N4 O8 S'
_chemical_formula_weight 702.91
_chemical_name_systematic csiMOF-6
_chemical_properties_physical Photo-sensitive
_space_group_crystal_system orthorhombic
_space_group_IT_number 55
_space_group_name_Hall '-P 2 2ab'
_space_group_name_H-M_alt 'P b a m'
_atom_sites_solution_hydrogens geom
_audit_creation_method SHELXL-2018/3
_audit_update_record
;
2020-12-01 deposited with the CCDC.	2021-01-04 downloaded from the CCDC.
;
_cell_angle_alpha 90
_cell_angle_beta 90
_cell_angle_gamma 90
_cell_formula_units_Z 4
_cell_length_a 12.8322(3)
_cell_length_b 19.9878(3)
_cell_length_c 20.0440(5)
_cell_measurement_reflns_used 42676
_cell_measurement_temperature 100(2)
_cell_measurement_theta_max 75.8240
_cell_measurement_theta_min 4.0470
_cell_volume 5141.03(19)
_computing_cell_refinement 'CrysAlisPro 1.171.38.46 (Rigaku OD, 2015)'
_computing_data_collection 'CrysAlisPro 1.171.38.46 (Rigaku OD, 2015)'
_computing_data_reduction 'CrysAlisPro 1.171.38.46 (Rigaku OD, 2015)'
_computing_molecular_graphics 'Ortep for Windows (Farrugia, 2012)'
_computing_publication_material 'WinGX publication routines (Farrugia, 2012)'
_computing_structure_refinement 'SHELXL-2018/3 (Sheldrick, 2018)'
_computing_structure_solution 'SHELXT-2014 (Sheldrick, 2014)'
_diffrn_ambient_temperature 100(2)
_diffrn_measured_fraction_theta_full 0.997
_diffrn_measured_fraction_theta_max 0.997
_diffrn_measurement_device_type 'SuperNova, Dual, Cu at zero, Atlas'
_diffrn_measurement_method '\w scans'
_diffrn_radiation_type CuK\a
_diffrn_radiation_wavelength 1.54178
_diffrn_reflns_av_R_equivalents 0.0755
_diffrn_reflns_av_unetI/netI 0.0307
_diffrn_reflns_Laue_measured_fraction_full 0.997
_diffrn_reflns_Laue_measured_fraction_max 0.997
_diffrn_reflns_limit_h_max 16
_diffrn_reflns_limit_h_min -16
_diffrn_reflns_limit_k_max 24
_diffrn_reflns_limit_k_min -24
_diffrn_reflns_limit_l_max 24
_diffrn_reflns_limit_l_min -22
_diffrn_reflns_number 81171
_diffrn_reflns_point_group_measured_fraction_full 0.997
_diffrn_reflns_point_group_measured_fraction_max 0.997
_diffrn_reflns_theta_full 67.679
_diffrn_reflns_theta_max 74.490
_diffrn_reflns_theta_min 7.491
_diffrn_source 'micro-focus sealed X-ray tube'
_exptl_absorpt_coefficient_mu 4.069
_exptl_absorpt_correction_T_max 1.00000
_exptl_absorpt_correction_T_min 0.63520
_exptl_absorpt_correction_type multi-scan
_exptl_absorpt_process_details
;
CrysAlisPro 1.171.40.79a (Rigaku Oxford Diffraction, 2020)
Empirical absorption correction using spherical harmonics,
 implemented in SCALE3 ABSPACK scaling algorithm.
;
_exptl_crystal_colour black
_exptl_crystal_density_diffrn 0.908
_exptl_crystal_description block
_exptl_crystal_F_000 1400
_exptl_crystal_size_max 0.170
_exptl_crystal_size_mid 0.092
_exptl_crystal_size_min 0.059
_refine_diff_density_max 1.167
_refine_diff_density_min -0.826
_refine_diff_density_rms 0.118
_refine_ls_extinction_method none
_refine_ls_goodness_of_fit_ref 0.924
_refine_ls_hydrogen_treatment constr
_refine_ls_matrix_type full
_refine_ls_number_parameters 191
_refine_ls_number_reflns 5401
_refine_ls_number_restraints 38
_refine_ls_restrained_S_all 0.938
_refine_ls_R_factor_all 0.0723
_refine_ls_R_factor_gt 0.0611
_refine_ls_shift/su_max 0.000
_refine_ls_shift/su_mean 0.000
_refine_ls_structure_factor_coef Fsqd
_refine_ls_weighting_details 'w=1/[\s^2^(Fo^2^)+(0.1498P)^2^+16.5666P] where P=(Fo^2^+2Fc^2^)/3'
_refine_ls_weighting_scheme calc
_refine_ls_wR_factor_gt 0.1993
_refine_ls_wR_factor_ref 0.2123
_reflns_Friedel_coverage 0.000
_reflns_number_gt 4505
_reflns_number_total 5401
_reflns_threshold_expression 'I > 2\s(I)'
_cod_data_source_file d0sc04691d2.cif
_cod_data_source_block dmd17bd3_sq
_cod_depositor_comments 'Adding full bibliography for 1559946--1559947.cif.'
_cod_database_code 1559946
_shelx_shelxl_version_number 2018/3
_shelx_space_group_comment
;
The symmetry employed for this shelxl refinement is uniquely defined
by the following loop, which should always be used as a source of
symmetry information in preference to the above space-group names.
They are only intended as comments.
;

loop_
_space_group_symop_operation_xyz
'x, y, z'
'-x, -y, z'
'x+1/2, -y+1/2, -z'
'-x+1/2, y+1/2, -z'
'-x, -y, -z'
'x, y, -z'
'-x-1/2, y-1/2, z'
'x-1/2, -y-1/2, z'

loop_
_atom_site_label
_atom_site_type_symbol
_atom_site_fract_x
_atom_site_fract_y
_atom_site_fract_z
_atom_site_U_iso_or_equiv
_atom_site_adp_type
_atom_site_occupancy
_atom_site_site_symmetry_order
_atom_site_calc_flag
_atom_site_refinement_flags_posn
_atom_site_refinement_flags_adp
_atom_site_refinement_flags_occupancy
_atom_site_disorder_assembly
_atom_site_disorder_group
Cd01 Cd 0.63805(3) 0.53638(2) 0.500000 0.03115(19) Uani 1 2 d S T P . .
S1 S 0.76437(13) 0.78043(7) 0.500000 0.0375(4) Uani 1 2 d S T P . .
O14 O 0.7122(4) 0.42771(19) 0.500000 0.0365(10) Uani 1 2 d S T P . .
O13 O 0.4594(4) 0.56777(18) 0.500000 0.0353(10) Uani 1 2 d S T P . .
O11 O 0.6751(4) 0.6468(2) 0.500000 0.0521(13) Uani 1 2 d S TU P . .
O12 O 0.8191(4) 0.5876(2) 0.500000 0.0539(14) Uani 1 2 d S TU P . .
N101 N 0.6407(3) 0.5337(2) 0.3842(3) 0.0445(11) Uani 1 1 d . . . . .
C16 C 0.8722(5) 0.8989(3) 0.500000 0.0302(12) Uani 1 2 d S T P . .
C11 C 0.7738(6) 0.6421(3) 0.500000 0.0462(17) Uani 1 2 d S T P . .
C12 C 0.8308(5) 0.7063(3) 0.500000 0.0435(16) Uani 1 2 d S T P . .
C102 C 0.5784(5) 0.5726(3) 0.3484(3) 0.0511(13) Uani 1 1 d . . . . .
H102 H 0.531177 0.601202 0.371219 0.061 Uiso 1 1 calc R U . . .
C101 C 0.7080(6) 0.4938(4) 0.3503(3) 0.0683(17) Uani 1 1 d . . . . .
H101 H 0.752198 0.465192 0.375439 0.082 Uiso 1 1 calc R U . . .
C15 C 0.8797(5) 0.8251(3) 0.500000 0.0360(13) Uani 1 2 d S T P . .
C105 C 0.6482(7) 0.5333(3) 0.2475(4) 0.069(2) Uani 1 1 d . . . . .
C14 C 0.9634(6) 0.7844(3) 0.500000 0.0531(19) Uani 1 2 d S TU P . .
H14 H 1.033349 0.799947 0.500000 0.064 Uiso 1 2 calc R U P . .
C103 C 0.7158(7) 0.4922(5) 0.2847(3) 0.080(2) Uani 1 1 d . . . . .
H103 H 0.765458 0.464309 0.263290 0.096 Uiso 1 1 calc R U . . .
C104 C 0.5790(7) 0.5734(3) 0.2799(3) 0.0651(17) Uani 1 1 d . . . . .
H104 H 0.532342 0.601201 0.255736 0.078 Uiso 1 1 calc R U . . .
C13 C 0.9357(7) 0.7169(4) 0.500000 0.058(2) Uani 1 2 d S TU P . .
H13 H 0.985384 0.681692 0.500000 0.070 Uiso 1 2 calc R U P . .
O21A O 0.6827(8) 0.6457(5) 0.1761(5) 0.0724(14) Uiso 0.568(6) 1 d . U P A 1
C29A C 0.6612(11) 0.5934(7) 0.0691(7) 0.0665(10) Uiso 0.568(6) 1 d . U P A 1
C26A C 0.6610(11) 0.5940(7) 0.1412(7) 0.0665(10) Uiso 0.568(6) 1 d . U P A 1
C22A C 0.6862(10) 0.6506(7) 0.0343(6) 0.0665(10) Uiso 0.568(6) 1 d . U P A 1
H22A H 0.703489 0.690300 0.057790 0.080 Uiso 0.568(6) 1 calc R U P A 1
C20A C 0.6387(7) 0.5347(7) 0.0349(8) 0.0665(10) Uiso 0.568(6) 1 d . U P A 1
N21A N 0.6333(8) 0.5348(5) 0.1734(5) 0.0514(18) Uiso 0.568(6) 1 d . U P A 1
C28A C 0.6201(12) 0.4753(9) 0.0694(10) 0.0665(10) Uiso 0.568(6) 1 d . U P A 1
C27A C 0.6153(12) 0.4747(9) 0.1398(9) 0.0665(10) Uiso 0.568(6) 1 d . U P A 1
C21A C 0.5898(10) 0.4162(8) 0.0348(8) 0.0665(10) Uiso 0.568(6) 1 d . U P A 1
H21A H 0.569799 0.377284 0.058861 0.080 Uiso 0.568(6) 1 calc R U P A 1
O22A O 0.5867(8) 0.4252(5) 0.1719(5) 0.0724(14) Uiso 0.568(6) 1 d . U P A 1
O21B O 0.7454(10) 0.6318(6) 0.1767(6) 0.0724(14) Uiso 0.432(6) 1 d . U P A 2
C29B C 0.7182(15) 0.5825(9) 0.0696(9) 0.0665(10) Uiso 0.432(6) 1 d . U P A 2
C26B C 0.7166(15) 0.5829(9) 0.1434(9) 0.0665(10) Uiso 0.432(6) 1 d . U P A 2
C22B C 0.7473(13) 0.6368(9) 0.0361(8) 0.0665(10) Uiso 0.432(6) 1 d . U P A 2
H22B H 0.768211 0.675774 0.059751 0.080 Uiso 0.432(6) 1 calc R U P A 2
C20B C 0.6851(9) 0.5249(9) 0.0368(9) 0.0665(10) Uiso 0.432(6) 1 d . U P A 2
N21B N 0.6732(11) 0.5286(6) 0.1763(6) 0.0514(18) Uiso 0.432(6) 1 d . U P A 2
C28B C 0.6438(15) 0.4698(12) 0.0716(13) 0.0665(10) Uiso 0.432(6) 1 d . U P A 2
C27B C 0.6429(14) 0.4705(11) 0.1463(12) 0.0665(10) Uiso 0.432(6) 1 d . U P A 2
C21B C 0.6246(12) 0.4147(11) 0.0359(11) 0.0665(10) Uiso 0.432(6) 1 d . U P A 2
H21B H 0.610504 0.374041 0.058790 0.080 Uiso 0.432(6) 1 calc R U P A 2
O22B O 0.6265(10) 0.4200(8) 0.1783(7) 0.0724(14) Uiso 0.432(6) 1 d . U P A 2

loop_
_atom_site_aniso_label
_atom_site_aniso_U_11
_atom_site_aniso_U_22
_atom_site_aniso_U_33
_atom_site_aniso_U_23
_atom_site_aniso_U_13
_atom_site_aniso_U_12
Cd01 0.0428(3) 0.0111(2) 0.0395(3) 0.000 0.000 -0.00234(13)
S1 0.0437(8) 0.0123(6) 0.0564(10) 0.000 0.000 -0.0025(5)
O14 0.044(2) 0.0126(17) 0.053(3) 0.000 0.000 -0.0026(16)
O13 0.048(2) 0.0122(16) 0.045(3) 0.000 0.000 0.0039(16)
O11 0.051(2) 0.023(2) 0.083(3) 0.000 0.000 -0.0063(19)
O12 0.044(3) 0.016(2) 0.101(4) 0.000 0.000 -0.0020(18)
N101 0.054(3) 0.033(2) 0.046(3) 0.0038(16) 0.0022(18) -0.0032(16)
C16 0.036(3) 0.021(3) 0.034(3) 0.000 0.000 -0.002(2)
C11 0.057(4) 0.017(3) 0.064(5) 0.000 0.000 -0.002(3)
C12 0.039(3) 0.022(3) 0.069(5) 0.000 0.000 0.010(3)
C102 0.074(4) 0.034(2) 0.045(3) 0.000(2) -0.004(3) -0.003(2)
C101 0.075(4) 0.075(4) 0.055(4) 0.004(3) 0.014(3) 0.017(4)
C15 0.044(3) 0.021(3) 0.043(4) 0.000 0.000 -0.004(2)
C105 0.111(6) 0.059(4) 0.036(3) 0.006(3) 0.010(3) -0.017(3)
C14 0.035(3) 0.024(3) 0.100(6) 0.000 0.000 -0.008(3)
C103 0.100(6) 0.094(6) 0.045(4) 0.000(4) 0.025(4) 0.015(5)
C104 0.101(5) 0.045(3) 0.049(3) 0.001(3) -0.010(3) -0.008(3)
C13 0.050(3) 0.034(3) 0.090(4) 0.000 0.000 -0.001(3)

loop_
_atom_type_symbol
_atom_type_description
_atom_type_scat_dispersion_real
_atom_type_scat_dispersion_imag
_atom_type_scat_source
C C 0.0181 0.0091 'International Tables Vol C Tables 4.2.6.8 and 6.1.1.4'
H H 0.0000 0.0000 'International Tables Vol C Tables 4.2.6.8 and 6.1.1.4'
N N 0.0311 0.0180 'International Tables Vol C Tables 4.2.6.8 and 6.1.1.4'
O O 0.0492 0.0322 'International Tables Vol C Tables 4.2.6.8 and 6.1.1.4'
S S 0.3331 0.5567 'International Tables Vol C Tables 4.2.6.8 and 6.1.1.4'
Cd Cd 0.1185 4.6533 'International Tables Vol C Tables 4.2.6.8 and 6.1.1.4'

loop_
_geom_angle_atom_site_label_1
_geom_angle_atom_site_label_2
_geom_angle_atom_site_label_3
_geom_angle
_geom_angle_site_symmetry_1
_geom_angle_site_symmetry_3
_geom_angle_publ_flag
O11 Cd01 N101 91.10(10) . 6_556 ?
O11 Cd01 N101 91.10(10) . . ?
N101 Cd01 N101 176.9(2) 6_556 . ?
O11 Cd01 O14 144.18(18) . . ?
N101 Cd01 O14 88.46(10) 6_556 . ?
N101 Cd01 O14 88.46(10) . . ?
O11 Cd01 O13 86.87(17) . . ?
N101 Cd01 O13 91.17(11) 6_556 . ?
N101 Cd01 O13 91.17(11) . . ?
O14 Cd01 O13 128.95(14) . . ?
O11 Cd01 O13 161.18(18) . 5_666 ?
N101 Cd01 O13 89.32(10) 6_556 5_666 ?
N101 Cd01 O13 89.32(10) . 5_666 ?
O14 Cd01 O13 54.64(15) . 5_666 ?
O13 Cd01 O13 74.31(14) . 5_666 ?
O11 Cd01 O12 54.05(18) . . ?
N101 Cd01 O12 89.75(11) 6_556 . ?
N101 Cd01 O12 89.75(11) . . ?
O14 Cd01 O12 90.13(16) . . ?
O13 Cd01 O12 140.92(14) . . ?
O13 Cd01 O12 144.76(15) 5_666 . ?
O11 Cd01 C11 27.3(2) . . ?
N101 Cd01 C11 90.47(10) 6_556 . ?
N101 Cd01 C11 90.47(10) . . ?
O14 Cd01 C11 116.86(19) . . ?
O13 Cd01 C11 114.19(18) . . ?
O13 Cd01 C11 171.50(19) 5_666 . ?
O12 Cd01 C11 26.74(19) . . ?
O11 Cd01 C16 170.56(19) . 7_755 ?
N101 Cd01 C16 88.73(10) 6_556 7_755 ?
N101 Cd01 C16 88.73(10) . 7_755 ?
O14 Cd01 C16 26.38(16) . 7_755 ?
O13 Cd01 C16 102.57(15) . 7_755 ?
O13 Cd01 C16 28.26(16) 5_666 7_755 ?
O12 Cd01 C16 116.51(16) . 7_755 ?
C11 Cd01 C16 143.24(19) . 7_755 ?
C12 S1 C15 91.2(3) . . ?
C16 O14 Cd01 94.4(4) 7_755 . ?
C16 O13 Cd01 164.5(4) 3_466 . ?
C16 O13 Cd01 89.8(4) 3_466 5_666 ?
Cd01 O13 Cd01 105.68(14) . 5_666 ?
C11 O11 Cd01 98.0(4) . . ?
C11 O12 Cd01 85.7(4) . . ?
C102 N101 C101 117.2(6) . . ?
C102 N101 Cd01 121.2(4) . . ?
C101 N101 Cd01 121.5(4) . . ?
O14 C16 O13 121.2(6) 7_765 3_566 ?
O14 C16 C15 121.8(6) 7_765 . ?
O13 C16 C15 117.0(5) 3_566 . ?
O14 C16 Cd01 59.2(3) 7_765 7_765 ?
O13 C16 Cd01 62.0(3) 3_566 7_765 ?
C15 C16 Cd01 179.0(4) . 7_765 ?
O12 C11 O11 122.2(6) . . ?
O12 C11 C12 122.2(7) . . ?
O11 C11 C12 115.5(6) . . ?
O12 C11 Cd01 67.6(4) . . ?
O11 C11 Cd01 54.7(3) . . ?
C12 C11 Cd01 170.2(5) . . ?
C13 C12 C11 128.7(6) . . ?
C13 C12 S1 110.9(5) . . ?
C11 C12 S1 120.4(5) . . ?
N101 C102 C104 123.0(6) . . ?
N101 C102 H102 118.5 . . ?
C104 C102 H102 118.5 . . ?
C103 C101 N101 124.1(7) . . ?
C103 C101 H101 117.9 . . ?
N101 C101 H101 117.9 . . ?
C14 C15 C16 130.9(6) . . ?
C14 C15 S1 111.8(5) . . ?
C16 C15 S1 117.4(5) . . ?
C104 C105 C103 119.5(7) . . ?
C104 C105 N21B 130.1(8) . . ?
C103 C105 N21B 110.1(8) . . ?
C104 C105 N21A 112.2(7) . . ?
C103 C105 N21A 128.0(7) . . ?
C15 C14 C13 112.4(7) . . ?
C15 C14 H14 123.8 . . ?
C13 C14 H14 123.8 . . ?
C101 C103 C105 117.9(7) . . ?
C101 C103 H103 121.1 . . ?
C105 C103 H103 121.1 . . ?
C105 C104 C102 118.3(7) . . ?
C105 C104 H104 120.9 . . ?
C102 C104 H104 120.9 . . ?
C12 C13 C14 113.8(7) . . ?
C12 C13 H13 123.1 . . ?
C14 C13 H13 123.1 . . ?
C22A C29A C20A 120.0(13) . . ?
C22A C29A C26A 120.0(13) . . ?
C20A C29A C26A 120.0(13) . . ?
O21A C26A N21A 119.3(12) . . ?
O21A C26A C29A 123.5(13) . . ?
N21A C26A C29A 117.1(12) . . ?
C22A C22A C29A 120.5(8) 6 . ?
C22A C22A H22A 119.8 6 . ?
C29A C22A H22A 119.8 . . ?
C29A C20A C28A 120.8(15) . . ?
C29A C20A C20A 119.5(9) . 6 ?
C28A C20A C20A 119.7(10) . 6 ?
C26A N21A C27A 123.4(12) . . ?
C26A N21A C105 116.3(9) . . ?
C27A N21A C105 118.8(10) . . ?
C20A C28A C27A 120.6(17) . . ?
C20A C28A C21A 120.9(16) . . ?
C27A C28A C21A 117.9(17) . . ?
O22A C27A N21A 119.1(15) . . ?
O22A C27A C28A 122.6(17) . . ?
N21A C27A C28A 117.9(16) . . ?
C21A C21A C28A 119.1(10) 6 . ?
C21A C21A H21A 120.5 6 . ?
C28A C21A H21A 120.5 . . ?
C22B C29B C20B 121.6(17) . . ?
C22B C29B C26B 120.2(16) . . ?
C20B C29B C26B 118.2(16) . . ?
O21B C26B N21B 118.7(16) . . ?
O21B C26B C29B 122.6(16) . . ?
N21B C26B C29B 118.5(15) . . ?
C29B C22B H22B 119.9 . . ?
C22B C22B H22B 119.9 6 . ?
C29B C20B C28B 121.9(18) . . ?
C27B N21B C26B 124.8(16) . . ?
C27B N21B C105 114.9(14) . . ?
C26B N21B C105 120.1(12) . . ?
C21B C28B C20B 117(2) . . ?
C21B C28B C27B 123(2) . . ?
C20B C28B C27B 119(2) . . ?
O22B C27B N21B 122(2) . . ?
O22B C27B C28B 121(2) . . ?
N21B C27B C28B 117(2) . . ?
C28B C21B C21B 122.4(15) . 6 ?
C28B C21B H21B 118.8 . . ?
C21B C21B H21B 118.8 6 . ?

loop_
_geom_bond_atom_site_label_1
_geom_bond_atom_site_label_2
_geom_bond_distance
_geom_bond_site_symmetry_2
_geom_bond_publ_flag
Cd01 O11 2.257(5) . ?
Cd01 N101 2.321(5) 6_556 ?
Cd01 N101 2.321(5) . ?
Cd01 O14 2.371(4) . ?
Cd01 O13 2.377(5) . ?
Cd01 O13 2.429(4) 5_666 ?
Cd01 O12 2.539(5) . ?
Cd01 C11 2.739(7) . ?
Cd01 C16 2.751(6) 7_755 ?
S1 C12 1.710(6) . ?
S1 C15 1.728(7) . ?
O14 C16 1.226(8) 7_755 ?
O13 C16 1.302(7) 3_466 ?
O11 C11 1.269(10) . ?
O12 C11 1.236(8) . ?
N101 C102 1.326(7) . ?
N101 C101 1.358(8) . ?
C16 C15 1.478(8) . ?
C11 C12 1.476(9) . ?
C12 C13 1.363(11) . ?
C102 C104 1.374(9) . ?
C102 H102 0.9500 . ?
C101 C103 1.319(10) . ?
C101 H101 0.9500 . ?
C15 C14 1.347(10) . ?
C105 C104 1.361(11) . ?
C105 C103 1.408(11) . ?
C105 N21B 1.466(15) . ?
C105 N21A 1.499(13) . ?
C14 C13 1.395(10) . ?
C14 H14 0.9500 . ?
C103 H103 0.9500 . ?
C104 H104 0.9500 . ?
C13 H13 0.9500 . ?
O21A C26A 1.278(16) . ?
C29A C22A 1.377(19) . ?
C29A C20A 1.389(19) . ?
C29A C26A 1.446(19) . ?
C26A N21A 1.394(17) . ?
C22A C22A 1.37(3) 6 ?
C22A H22A 0.9500 . ?
C20A C28A 1.39(2) . ?
C20A C20A 1.40(3) 6 ?
N21A C27A 1.395(19) . ?
C28A C27A 1.41(3) . ?
C28A C21A 1.42(2) . ?
C27A O22A 1.24(2) . ?
C21A C21A 1.40(3) 6 ?
C21A H21A 0.9500 . ?
O21B C26B 1.24(2) . ?
C29B C22B 1.33(2) . ?
C29B C20B 1.39(2) . ?
C29B C26B 1.48(2) . ?
C26B N21B 1.39(2) . ?
C22B C22B 1.45(3) 6 ?
C22B H22B 0.9500 . ?
C20B C28B 1.41(3) . ?
C20B C20B 1.47(4) 6 ?
N21B C27B 1.36(3) . ?
C28B C21B 1.34(3) . ?
C28B C27B 1.50(4) . ?
C27B O22B 1.22(3) . ?
C21B C21B 1.44(4) 6 ?
C21B H21B 0.9500 . ?
